data_2107210
loop_
_publ_author_name
'Villa, A.C.'
'Manfredotti, A.G.'
'Nardelli, M.'
'Tani, M.E.V.'

_publ_section_title
;
 The crystal structure of alpha,alpha'-dithio bis(formamidinium)
 dichloride
;
_journal_name_full 'Acta Crystallographica B (24,1968-38,1982)'
_journal_page_first 356
_journal_page_last 360
_journal_volume 28
_journal_year 1972
_chemical_formula_sum 'C2 H8 Cl2 N4 S2'
_chemical_name_systematic '(S C (N H2)2)2 Cl2'
_space_group_IT_number 61
_symmetry_space_group_name_Hall '-P 2ac 2ab'
_symmetry_space_group_name_H-M 'P b c a'
_cell_angle_alpha 90
_cell_angle_beta 90
_cell_angle_gamma 90
_cell_formula_units_Z 8
_cell_length_a 8.78
_cell_length_b 10.52
_cell_length_c 19.69
_cell_volume 1818.679
_citation_journal_id_ASTM ACBCAR
_cod_data_source_file Villa_ACBCAR_1972_1704.cif
_cod_data_source_block C2H8Cl2N4S2
_cod_database_code 2107210

loop_
_symmetry_equiv_pos_as_xyz
x,y,z
-x+1/2,-y,z+1/2
x+1/2,-y+1/2,-z
-x,y+1/2,-z+1/2
-x,-y,-z
x-1/2,y,-z-1/2
-x-1/2,y-1/2,z
x,-y-1/2,z-1/2

loop_
_atom_site_label
_atom_site_type_symbol
_atom_site_fract_x
_atom_site_fract_y
_atom_site_fract_z
_atom_site_occupancy
_atom_site_U_iso_or_equiv
N2 N-3 0.2518 -0.0658 -0.0346 1 0.0
H6 H+1 0.096 -0.114 0.155 1 0.0
H7 H+1 0.345 0.037 0.303 1 0.0
H3 H+1 0.277 -0.141 -0.06 1 0.0
H8 H+1 0.279 -0.108 0.309 1 0.0
H1 H+1 0.432 -0.202 0.02 1 0.0
H2 H+1 0.449 -0.128 0.094 1 0.0
S1 S-1 0.2322 0.0635 0.0783 1 0.0
H4 H+1 0.181 -0.017 -0.052 1 0.0
N3 N-3 0.1559 -0.1207 0.1972 1 0.0
S2 S-1 0.3608 0.061 0.1632 1 0.0
N1 N-3 0.4136 -0.1363 0.0482 1 0.0
N4 N-3 0.3054 -0.0365 0.2819 1 0.0
C2 C+4 0.2593 -0.0424 0.2183 1 0.0
C1 C+4 0.3099 -0.059 0.027 1 0.0
Cl2 Cl-1 0.0397 -0.278 0.3226 1 0.0
Cl1 Cl-1 0.4363 -0.3197 -0.0767 1 0.0
H5 H+1 0.116 -0.178 0.233 1 0.0
